data_7019087
loop_
_publ_author_name
'Sasaki, Isabelle'
'Bijani, Christian'
'Ladeira, Sonia'
'Bourdon, Val\'erie'
'Faller, Peter'
'Hureau, Christelle'

_publ_section_title
;
 Interference of a new cyclometallated Pt compound with Cu binding to
 amyloid-\b peptide.
;
_journal_issue 21
_journal_name_full 'Dalton transactions (Cambridge, England : 2003)'
_journal_page_first 6404
_journal_page_last 6407
_journal_paper_doi 10.1039/c2dt12177h
_journal_volume 41
_journal_year 2012
_chemical_compound_source 'synthesis as described'
_chemical_formula_moiety 'C14 H16 Cl N O Pt S'
_chemical_formula_sum 'C14 H16 Cl N O Pt S'
_chemical_formula_weight 476.88
_chemical_name_systematic
;
?
;
_space_group_IT_number 2
_symmetry_cell_setting triclinic
_symmetry_Int_Tables_number 2
_symmetry_space_group_name_Hall '-P 1'
_symmetry_space_group_name_H-M 'P -1'
_atom_sites_solution_hydrogens geom
_atom_sites_solution_primary direct
_atom_sites_solution_secondary difmap
_cell_angle_alpha 100.511(5)
_cell_angle_beta 113.597(4)
_cell_angle_gamma 90.274(5)
_cell_formula_units_Z 16
_cell_length_a 17.388(2)
_cell_length_b 18.740(2)
_cell_length_c 20.159(2)
_cell_measurement_reflns_used 9699
_cell_measurement_temperature 180(2)
_cell_measurement_theta_max 25.3
_cell_measurement_theta_min 2.35
_cell_measurement_wavelength 0.71073
_cell_volume 5896.5(11)
_computing_cell_refinement 'Bruker SMART'
_computing_data_collection 'Bruker SMART'
_computing_data_reduction 'Bruker SAINT'
_computing_molecular_graphics 'Ortep-3 for Windows (Farrugia, 1997)'
_computing_publication_material 'WinGX publication routines (Farrugia, 1999)'
_computing_structure_refinement 'SHELXL-97 (Sheldrick, 1997)'
_computing_structure_solution 'SHELXS-97 (Sheldrick, 1990)'
_diffrn_ambient_temperature 180(2)
_diffrn_measured_fraction_theta_full 0.984
_diffrn_measured_fraction_theta_max 0.984
_diffrn_measurement_device_type 'Bruker Kappa APEX II'
_diffrn_measurement_method \w-\f
_diffrn_radiation_monochromator graphite
_diffrn_radiation_probe x-ray
_diffrn_radiation_source 'fine-focus sealed tube'
_diffrn_radiation_type MoK\a
_diffrn_radiation_wavelength 0.71073
_diffrn_reflns_av_R_equivalents 0.0307
_diffrn_reflns_av_unetI/netI 0.0306
_diffrn_reflns_limit_h_max 21
_diffrn_reflns_limit_h_min -21
_diffrn_reflns_limit_k_max 23
_diffrn_reflns_limit_k_min -21
_diffrn_reflns_limit_l_max 23
_diffrn_reflns_limit_l_min -25
_diffrn_reflns_number 105032
_diffrn_reflns_theta_full 26.37
_diffrn_reflns_theta_max 26.37
_diffrn_reflns_theta_min 5.1
_diffrn_standards_decay_% 0
_diffrn_standards_interval_count 0
_diffrn_standards_interval_time 0
_diffrn_standards_number 0
_exptl_absorpt_coefficient_mu 9.832
_exptl_absorpt_correction_T_max 0.6945
_exptl_absorpt_correction_T_min 0.4700
_exptl_absorpt_correction_type multi-scan
_exptl_absorpt_process_details
;
[c.f. r.h. blessing, acta cryst. (1995), a51, 33-38]
;
_exptl_crystal_colour yellow
_exptl_crystal_density_diffrn 2.149
_exptl_crystal_density_method 'not measured'
_exptl_crystal_description block
_exptl_crystal_F_000 3616
_exptl_crystal_size_max 0.6
_exptl_crystal_size_mid 0.06
_exptl_crystal_size_min 0.04
_refine_diff_density_max 1.272
_refine_diff_density_min -1.273
_refine_diff_density_rms 0.11
_refine_ls_extinction_method none
_refine_ls_goodness_of_fit_ref 1.003
_refine_ls_hydrogen_treatment constr
_refine_ls_matrix_type full
_refine_ls_number_parameters 1393
_refine_ls_number_reflns 23731
_refine_ls_number_restraints 0
_refine_ls_restrained_S_all 1.003
_refine_ls_R_factor_all 0.0354
_refine_ls_R_factor_gt 0.0222
_refine_ls_shift/su_max 0.009
_refine_ls_shift/su_mean 0
_refine_ls_structure_factor_coef Fsqd
_refine_ls_weighting_details 'calc w=1/[\s^2^(Fo^2^)+(0.0124P)^2^+7.0467P] where P=(Fo^2^+2Fc^2^)/3'
_refine_ls_weighting_scheme calc
_refine_ls_wR_factor_gt 0.0382
_refine_ls_wR_factor_ref 0.0411
_reflns_number_gt 19378
_reflns_number_total 23731
_reflns_threshold_expression >2sigma(I)
_cod_data_source_file c2dt12177h.txt
_cod_data_source_block compound
_cod_database_code 7019087

loop_
_symmetry_equiv_pos_as_xyz
'x, y, z'
'-x, -y, -z'

loop_
_atom_site_label
_atom_site_type_symbol
_atom_site_fract_x
_atom_site_fract_y
_atom_site_fract_z
_atom_site_U_iso_or_equiv
_atom_site_adp_type
_atom_site_occupancy
_atom_site_symmetry_multiplicity
_atom_site_calc_flag
_atom_site_refinement_flags
Pt7 Pt 0.601394(9) 0.401797(8) 0.066018(8) 0.02202(4) Uani 1 1 d .
Cl7 Cl 0.68324(6) 0.35681(5) -0.00225(6) 0.0330(2) Uani 1 1 d .
S7 S 0.58783(6) 0.28904(5) 0.08226(6) 0.0271(2) Uani 1 1 d .
O40 O 0.53389(19) 0.26873(16) 0.11707(18) 0.0460(8) Uani 1 1 d .
C97 C 0.5573(3) 0.2257(2) -0.0023(2) 0.0363(10) Uani 1 1 d .
H97A H 0.5618 0.1761 0.0073 0.054 Uiso 1 1 calc R
H97B H 0.5942 0.2346 -0.0266 0.054 Uiso 1 1 calc R
H97C H 0.4989 0.2312 -0.0344 0.054 Uiso 1 1 calc R
C98 C 0.6900(2) 0.2647(2) 0.1320(2) 0.0331(10) Uani 1 1 d .
H98A H 0.7155 0.2977 0.1803 0.05 Uiso 1 1 calc R
H98B H 0.7246 0.2683 0.1044 0.05 Uiso 1 1 calc R
H98C H 0.6864 0.2145 0.1389 0.05 Uiso 1 1 calc R
N7 N 0.61835(19) 0.50790(17) 0.05576(17) 0.0251(7) Uani 1 1 d .
C89 C 0.5829(2) 0.5572(2) 0.0895(2) 0.0267(9) Uani 1 1 d .
C90 C 0.5352(2) 0.5267(2) 0.1247(2) 0.0257(9) Uani 1 1 d .
C95 C 0.5358(2) 0.4509(2) 0.1215(2) 0.0252(9) Uani 1 1 d .
C94 C 0.4922(2) 0.4206(2) 0.1557(2) 0.0322(10) Uani 1 1 d .
H94 H 0.4912 0.3696 0.1544 0.039 Uiso 1 1 calc R
C93 C 0.4500(3) 0.4633(3) 0.1915(2) 0.0362(11) Uani 1 1 d .
H93 H 0.4215 0.4414 0.2152 0.043 Uiso 1 1 calc R
C92 C 0.4486(3) 0.5371(3) 0.1933(2) 0.0408(11) Uani 1 1 d .
H92 H 0.4189 0.5657 0.2175 0.049 Uiso 1 1 calc R
C91 C 0.4908(3) 0.5690(2) 0.1596(2) 0.0350(10) Uani 1 1 d .
H91 H 0.4898 0.6197 0.1602 0.042 Uiso 1 1 calc R
C88 C 0.5957(3) 0.6310(2) 0.0901(2) 0.0361(10) Uani 1 1 d .
H88 H 0.5712 0.6663 0.114 0.043 Uiso 1 1 calc R
C87 C 0.6435(3) 0.6527(2) 0.0560(2) 0.0384(11) Uani 1 1 d .
H87 H 0.6524 0.703 0.0569 0.046 Uiso 1 1 calc R
C86 C 0.6789(3) 0.6017(2) 0.0205(2) 0.0329(10) Uani 1 1 d .
C85 C 0.6640(2) 0.5291(2) 0.0215(2) 0.0280(9) Uani 1 1 d .
H85 H 0.6871 0.493 -0.003 0.034 Uiso 1 1 calc R
C96 C 0.7317(3) 0.6229(3) -0.0178(3) 0.0455(12) Uani 1 1 d .
H96A H 0.6947 0.6328 -0.0661 0.068 Uiso 1 1 calc R
H96B H 0.7657 0.5829 -0.0247 0.068 Uiso 1 1 calc R
H96C H 0.7689 0.6667 0.0124 0.068 Uiso 1 1 calc R
Pt5 Pt 0.538639(9) 0.589430(8) 0.425733(8) 0.02460(4) Uani 1 1 d .
Cl5 Cl 0.67972(6) 0.64381(6) 0.49868(6) 0.0392(3) Uani 1 1 d .
S5 S 0.50393(7) 0.69534(6) 0.39362(7) 0.0362(3) Uani 1 1 d .
O5 O 0.4210(2) 0.7027(2) 0.3374(3) 0.0889(16) Uani 1 1 d .
C70 C 0.5750(3) 0.7271(2) 0.3611(3) 0.0416(11) Uani 1 1 d .
H70A H 0.571 0.6931 0.3165 0.062 Uiso 1 1 calc R
H70B H 0.6325 0.7308 0.3993 0.062 Uiso 1 1 calc R
H70C H 0.5612 0.7752 0.3494 0.062 Uiso 1 1 calc R
C69 C 0.5264(5) 0.7627(3) 0.4736(3) 0.084(2) Uani 1 1 d .
H69A H 0.5273 0.811 0.4616 0.126 Uiso 1 1 calc R
H69B H 0.5815 0.7566 0.5114 0.126 Uiso 1 1 calc R
H69C H 0.483 0.758 0.4923 0.126 Uiso 1 1 calc R
N5 N 0.5703(2) 0.48713(17) 0.44544(17) 0.0268(7) Uani 1 1 d .
C61 C 0.5064(3) 0.4335(2) 0.4098(2) 0.0295(9) Uani 1 1 d .
C62 C 0.4248(3) 0.4597(2) 0.3715(2) 0.0300(10) Uani 1 1 d .
C67 C 0.4243(2) 0.5349(2) 0.3724(2) 0.0286(9) Uani 1 1 d .
C66 C 0.3463(2) 0.5617(3) 0.3395(2) 0.0362(11) Uani 1 1 d .
H66 H 0.3436 0.6125 0.3407 0.043 Uiso 1 1 calc R
C65 C 0.2724(3) 0.5161(3) 0.3051(2) 0.0446(12) Uani 1 1 d .
H65 H 0.22 0.5358 0.2832 0.054 Uiso 1 1 calc R
C64 C 0.2749(3) 0.4421(3) 0.3027(2) 0.0465(13) Uani 1 1 d .
H64 H 0.2246 0.4106 0.2776 0.056 Uiso 1 1 calc R
C63 C 0.3505(3) 0.4143(3) 0.3367(2) 0.0449(12) Uani 1 1 d .
H63 H 0.352 0.3635 0.3364 0.054 Uiso 1 1 calc R
C60 C 0.5236(3) 0.3615(2) 0.4128(3) 0.0423(12) Uani 1 1 d .
H60 H 0.4791 0.3237 0.3888 0.051 Uiso 1 1 calc R
C59 C 0.6045(3) 0.3446(2) 0.4503(3) 0.0425(12) Uani 1 1 d .
H59 H 0.6159 0.2952 0.4508 0.051 Uiso 1 1 calc R
C58 C 0.6691(3) 0.3992(2) 0.4871(2) 0.0367(11) Uani 1 1 d .
C57 C 0.6480(3) 0.4699(2) 0.4831(2) 0.0315(10) Uani 1 1 d .
H57 H 0.6914 0.5084 0.5087 0.038 Uiso 1 1 calc R
C68 C 0.7586(3) 0.3833(3) 0.5284(3) 0.0528(13) Uani 1 1 d .
H68A H 0.7614 0.3306 0.5249 0.079 Uiso 1 1 calc R
H68B H 0.7784 0.4075 0.5805 0.079 Uiso 1 1 calc R
H68C H 0.7944 0.4015 0.5069 0.079 Uiso 1 1 calc R
Pt2 Pt 0.563546(9) 0.976575(8) 0.140280(8) 0.02562(4) Uani 1 1 d .
Cl2 Cl 0.62174(7) 1.07528(6) 0.10865(7) 0.0474(3) Uani 1 1 d .
S2 S 0.64689(6) 0.90505(6) 0.10435(6) 0.0312(2) Uani 1 1 d .
O2 O 0.65128(19) 0.82892(15) 0.11307(17) 0.0445(8) Uani 1 1 d .
C28 C 0.6165(3) 0.9059(3) 0.0092(2) 0.0409(11) Uani 1 1 d .
H28A H 0.655 0.8788 -0.0085 0.061 Uiso 1 1 calc R
H28B H 0.6187 0.9563 0.0027 0.061 Uiso 1 1 calc R
H28C H 0.5589 0.883 -0.0192 0.061 Uiso 1 1 calc R
C27 C 0.7526(2) 0.9447(2) 0.1429(2) 0.0360(10) Uani 1 1 d .
H27A H 0.7789 0.9433 0.1956 0.054 Uiso 1 1 calc R
H27B H 0.7528 0.9954 0.1368 0.054 Uiso 1 1 calc R
H27C H 0.7842 0.9173 0.1175 0.054 Uiso 1 1 calc R
N2 N 0.47794(19) 1.03999(18) 0.16284(17) 0.0267(7) Uani 1 1 d .
C19 C 0.4125(2) 1.0011(2) 0.1658(2) 0.0307(10) Uani 1 1 d .
C20 C 0.4269(3) 0.9245(2) 0.1675(2) 0.0313(10) Uani 1 1 d .
C25 C 0.5024(3) 0.9026(2) 0.1653(2) 0.0323(10) Uani 1 1 d .
C24 C 0.5244(3) 0.8331(2) 0.1791(2) 0.0417(11) Uani 1 1 d .
H24 H 0.5767 0.8171 0.1805 0.05 Uiso 1 1 calc R
C23 C 0.4691(4) 0.7877(3) 0.1906(2) 0.0535(14) Uani 1 1 d .
H23 H 0.4849 0.7411 0.2008 0.064 Uiso 1 1 calc R
C22 C 0.3913(3) 0.8090(3) 0.1876(2) 0.0486(13) Uani 1 1 d .
H22 H 0.3529 0.7763 0.1925 0.058 Uiso 1 1 calc R
C21 C 0.3713(3) 0.8770(3) 0.1776(2) 0.0446(12) Uani 1 1 d .
H21 H 0.3194 0.8929 0.1774 0.054 Uiso 1 1 calc R
C18 C 0.3456(3) 1.0365(3) 0.1720(2) 0.0374(11) Uani 1 1 d .
H18 H 0.2985 1.0094 0.1708 0.045 Uiso 1 1 calc R
C17 C 0.3471(3) 1.1107(3) 0.1801(2) 0.0367(11) Uani 1 1 d .
H17 H 0.3003 1.1346 0.1834 0.044 Uiso 1 1 calc R
C16 C 0.4155(3) 1.1517(2) 0.1834(2) 0.0334(10) Uani 1 1 d .
C15 C 0.4788(3) 1.1126(2) 0.1721(2) 0.0312(10) Uani 1 1 d .
H15 H 0.5249 1.1389 0.171 0.037 Uiso 1 1 calc R
C26 C 0.4232(3) 1.2327(3) 0.1978(3) 0.0506(13) Uani 1 1 d .
H26A H 0.3933 1.2492 0.1514 0.076 Uiso 1 1 calc R
H26B H 0.4828 1.2506 0.2187 0.076 Uiso 1 1 calc R
H26C H 0.3985 1.2516 0.2328 0.076 Uiso 1 1 calc R
Pt3 Pt 0.042701(9) 0.872253(8) 0.431305(8) 0.02359(4) Uani 1 1 d .
Cl3 Cl 0.18879(6) 0.85000(6) 0.48919(6) 0.0335(2) Uani 1 1 d .
S3 S 0.01106(6) 0.75399(6) 0.41768(5) 0.0277(2) Uani 1 1 d .
O3 O -0.07604(17) 0.72174(16) 0.38969(17) 0.0450(8) Uani 1 1 d .
C42 C 0.0576(3) 0.7061(2) 0.3610(2) 0.0312(10) Uani 1 1 d .
H42A H 0.0456 0.6536 0.3549 0.047 Uiso 1 1 calc R
H42B H 0.1187 0.7185 0.3843 0.047 Uiso 1 1 calc R
H42C H 0.0342 0.7198 0.3125 0.047 Uiso 1 1 calc R
C41 C 0.0658(3) 0.7252(2) 0.5026(2) 0.0350(10) Uani 1 1 d .
H41A H 0.0408 0.7441 0.5374 0.052 Uiso 1 1 calc R
H41B H 0.1252 0.7438 0.5235 0.052 Uiso 1 1 calc R
H41C H 0.0616 0.6718 0.4938 0.052 Uiso 1 1 calc R
N3 N 0.0712(2) 0.98189(17) 0.44106(17) 0.0280(8) Uani 1 1 d .
C33 C 0.0038(3) 1.0202(2) 0.4124(2) 0.0322(10) Uani 1 1 d .
C34 C -0.0769(3) 0.9772(2) 0.3829(2) 0.0331(10) Uani 1 1 d .
C39 C -0.0746(2) 0.9024(2) 0.3842(2) 0.0291(9) Uani 1 1 d .
C38 C -0.1513(3) 0.8607(3) 0.3544(2) 0.0397(11) Uani 1 1 d .
H38 H -0.1518 0.81 0.3543 0.048 Uiso 1 1 calc R
C37 C -0.2273(3) 0.8910(3) 0.3249(2) 0.0486(13) Uani 1 1 d .
H37 H -0.2787 0.861 0.3039 0.058 Uiso 1 1 calc R
C36 C -0.2281(3) 0.9645(3) 0.3259(2) 0.0536(15) Uani 1 1 d .
H36 H -0.2803 0.9854 0.3069 0.064 Uiso 1 1 calc R
C35 C -0.1538(3) 1.0076(3) 0.3544(2) 0.0469(13) Uani 1 1 d .
H35 H -0.1546 1.0583 0.3548 0.056 Uiso 1 1 calc R
C32 C 0.0169(3) 1.0932(3) 0.4128(2) 0.0457(12) Uani 1 1 d .
H32 H -0.0299 1.1203 0.3923 0.055 Uiso 1 1 calc R
C31 C 0.0976(4) 1.1269(3) 0.4427(2) 0.0487(13) Uani 1 1 d .
H31 H 0.1062 1.1768 0.4422 0.058 Uiso 1 1 calc R
C30 C 0.1660(3) 1.0880(2) 0.4735(2) 0.0406(11) Uani 1 1 d .
C29 C 0.1496(3) 1.0156(2) 0.4714(2) 0.0333(10) Uani 1 1 d .
H29 H 0.1957 0.9881 0.4924 0.04 Uiso 1 1 calc R
C40 C 0.2548(3) 1.1230(3) 0.5081(3) 0.0543(14) Uani 1 1 d .
H40A H 0.2943 1.0852 0.5185 0.081 Uiso 1 1 calc R
H40B H 0.2639 1.1568 0.5543 0.081 Uiso 1 1 calc R
H40C H 0.264 1.1496 0.474 0.081 Uiso 1 1 calc R
Pt1 Pt 0.421086(9) 1.017720(8) 0.360155(8) 0.02195(4) Uani 1 1 d .
Cl1 Cl 0.50895(6) 0.91834(6) 0.38184(6) 0.0344(2) Uani 1 1 d .
S1 S 0.53843(6) 1.09007(6) 0.39928(5) 0.0274(2) Uani 1 1 d .
O1 O 0.53696(18) 1.16842(15) 0.39798(17) 0.0417(8) Uani 1 1 d .
C14 C 0.6038(2) 1.0551(2) 0.3545(2) 0.0311(10) Uani 1 1 d .
H14A H 0.5795 1.0619 0.3033 0.047 Uiso 1 1 calc R
H14B H 0.6079 1.003 0.355 0.047 Uiso 1 1 calc R
H14C H 0.6601 1.0809 0.3805 0.047 Uiso 1 1 calc R
C13 C 0.6010(2) 1.0811(3) 0.4915(2) 0.0378(11) Uani 1 1 d .
H13A H 0.6551 1.11 0.5097 0.057 Uiso 1 1 calc R
H13B H 0.6107 1.0298 0.4925 0.057 Uiso 1 1 calc R
H13C H 0.5716 1.0986 0.523 0.057 Uiso 1 1 calc R
N1 N 0.31303(19) 0.95115(17) 0.33048(16) 0.0229(7) Uani 1 1 d .
C5 C 0.2421(2) 0.9871(2) 0.31986(19) 0.0229(8) Uani 1 1 d .
C4 C 0.1681(2) 0.9483(2) 0.3088(2) 0.0297(9) Uani 1 1 d .
H4 H 0.1185 0.9727 0.3015 0.036 Uiso 1 1 calc R
C3 C 0.1664(2) 0.8749(2) 0.3083(2) 0.0299(9) Uani 1 1 d .
H3 H 0.1161 0.8494 0.3028 0.036 Uiso 1 1 calc R
C2 C 0.2368(2) 0.8377(2) 0.3158(2) 0.0248(9) Uani 1 1 d .
C1 C 0.3094(2) 0.8789(2) 0.3266(2) 0.0257(9) Uani 1 1 d .
H1 H 0.3587 0.8547 0.3315 0.031 Uiso 1 1 calc R
C12 C 0.2387(3) 0.7582(2) 0.3174(2) 0.0362(10) Uani 1 1 d .
H12A H 0.2459 0.7512 0.3664 0.054 Uiso 1 1 calc R
H12B H 0.2857 0.7394 0.3065 0.054 Uiso 1 1 calc R
H12C H 0.1856 0.7321 0.2802 0.054 Uiso 1 1 calc R
C6 C 0.2540(2) 1.0645(2) 0.32329(19) 0.0249(9) Uani 1 1 d .
C11 C 0.3367(2) 1.0924(2) 0.3418(2) 0.0267(9) Uani 1 1 d .
C10 C 0.3485(3) 1.1670(2) 0.3460(2) 0.0370(10) Uani 1 1 d .
H10 H 0.4033 1.1883 0.3581 0.044 Uiso 1 1 calc R
C9 C 0.2819(3) 1.2107(2) 0.3329(3) 0.0419(11) Uani 1 1 d .
H9 H 0.2923 1.2616 0.3377 0.05 Uiso 1 1 calc R
C8 C 0.2011(3) 1.1819(2) 0.3133(2) 0.0388(11) Uani 1 1 d .
H8 H 0.1558 1.2122 0.3032 0.047 Uiso 1 1 calc R
C7 C 0.1870(3) 1.1086(2) 0.3084(2) 0.0346(10) Uani 1 1 d .
H7 H 0.1315 1.0878 0.2948 0.042 Uiso 1 1 calc R
Pt6 Pt 0.926952(9) 0.414577(8) 0.361141(8) 0.02538(4) Uani 1 1 d .
Cl6 Cl 1.01406(6) 0.52580(6) 0.39432(7) 0.0462(3) Uani 1 1 d .
S6 S 1.04337(6) 0.35678(6) 0.39096(6) 0.0299(2) Uani 1 1 d .
O6 O 1.03961(18) 0.27684(15) 0.38045(17) 0.0421(8) Uani 1 1 d .
C83 C 1.1073(3) 0.3818(3) 0.3472(3) 0.0408(11) Uani 1 1 d .
H83A H 1.1632 0.3642 0.3694 0.061 Uiso 1 1 calc R
H83B H 1.113 0.435 0.3537 0.061 Uiso 1 1 calc R
H83C H 1.0811 0.36 0.2944 0.061 Uiso 1 1 calc R
C84 C 1.1079(3) 0.3928(3) 0.4852(2) 0.0400(11) Uani 1 1 d .
H84A H 1.08 0.381 0.516 0.06 Uiso 1 1 calc R
H84B H 1.1172 0.4458 0.4927 0.06 Uiso 1 1 calc R
H84C H 1.1622 0.3715 0.499 0.06 Uiso 1 1 calc R
N6 N 0.81971(19) 0.46840(18) 0.34079(16) 0.0258(7) Uani 1 1 d .
C75 C 0.7507(2) 0.4265(2) 0.3322(2) 0.0300(10) Uani 1 1 d .
C76 C 0.7630(3) 0.3494(2) 0.3295(2) 0.0331(10) Uani 1 1 d .
C81 C 0.8421(2) 0.3293(2) 0.3335(2) 0.0272(9) Uani 1 1 d .
C80 C 0.8514(3) 0.2550(2) 0.3179(2) 0.0377(11) Uani 1 1 d .
H80 H 0.9035 0.2395 0.3184 0.045 Uiso 1 1 calc R
C79 C 0.7855(3) 0.2035(3) 0.3017(2) 0.0480(13) Uani 1 1 d .
H79 H 0.7923 0.1532 0.2891 0.058 Uiso 1 1 calc R
C78 C 0.7103(3) 0.2244(3) 0.3035(2) 0.0509(14) Uani 1 1 d .
H78 H 0.6672 0.1886 0.2961 0.061 Uiso 1 1 calc R
C77 C 0.6980(3) 0.2970(3) 0.3162(2) 0.0419(12) Uani 1 1 d .
H77 H 0.6457 0.3117 0.3158 0.05 Uiso 1 1 calc R
C74 C 0.6761(3) 0.4590(3) 0.3220(2) 0.0384(11) Uani 1 1 d .
H74 H 0.6284 0.4312 0.3188 0.046 Uiso 1 1 calc R
C73 C 0.6709(3) 0.5306(3) 0.3166(2) 0.0399(11) Uani 1 1 d .
H73 H 0.6196 0.552 0.3095 0.048 Uiso 1 1 calc R
C72 C 0.7400(3) 0.5725(2) 0.3213(2) 0.0329(10) Uani 1 1 d .
C71 C 0.8132(2) 0.5381(2) 0.3343(2) 0.0308(10) Uani 1 1 d .
H71 H 0.8618 0.5656 0.3388 0.037 Uiso 1 1 calc R
C82 C 0.7363(3) 0.6496(3) 0.3123(3) 0.0465(12) Uani 1 1 d .
H82A H 0.7363 0.6808 0.357 0.07 Uiso 1 1 calc R
H82B H 0.6846 0.6542 0.2697 0.07 Uiso 1 1 calc R
H82C H 0.7854 0.6647 0.3043 0.07 Uiso 1 1 calc R
Pt4 Pt 0.055413(9) 0.575989(8) 0.140511(8) 0.02195(4) Uani 1 1 d .
Cl4 Cl 0.11652(6) 0.46657(6) 0.11169(6) 0.0344(2) Uani 1 1 d .
S4 S 0.14090(6) 0.63418(6) 0.10671(5) 0.0264(2) Uani 1 1 d .
O4 O 0.14299(17) 0.71326(15) 0.11217(16) 0.0365(7) Uani 1 1 d .
C56 C 0.2464(2) 0.6132(2) 0.1512(2) 0.0319(10) Uani 1 1 d .
H56A H 0.2806 0.6313 0.1282 0.048 Uiso 1 1 calc R
H56B H 0.248 0.5602 0.1462 0.048 Uiso 1 1 calc R
H56C H 0.2689 0.6363 0.2037 0.048 Uiso 1 1 calc R
C55 C 0.1175(3) 0.5931(3) 0.0131(2) 0.0374(11) Uani 1 1 d .
H55A H 0.0592 0.6 -0.0181 0.056 Uiso 1 1 calc R
H55B H 0.1248 0.5408 0.0092 0.056 Uiso 1 1 calc R
H55C H 0.1558 0.6158 -0.0034 0.056 Uiso 1 1 calc R
N4 N -0.03028(18) 0.52037(17) 0.16372(16) 0.0224(7) Uani 1 1 d .
C43 C -0.0323(2) 0.4491(2) 0.1657(2) 0.0266(9) Uani 1 1 d .
H43 H 0.0138 0.423 0.1639 0.032 Uiso 1 1 calc R
C44 C -0.0985(2) 0.4120(2) 0.1703(2) 0.0269(9) Uani 1 1 d .
C45 C -0.1631(2) 0.4522(2) 0.1758(2) 0.0303(10) Uani 1 1 d .
H45 H -0.2096 0.4289 0.1794 0.036 Uiso 1 1 calc R
C46 C -0.1606(2) 0.5253(2) 0.1760(2) 0.0300(9) Uani 1 1 d .
H46 H -0.205 0.5525 0.18 0.036 Uiso 1 1 calc R
C47 C -0.0930(2) 0.5599(2) 0.17055(19) 0.0246(9) Uani 1 1 d .
C48 C -0.0811(2) 0.6373(2) 0.1717(2) 0.0260(9) Uani 1 1 d .
C53 C -0.0090(2) 0.6595(2) 0.1624(2) 0.0244(9) Uani 1 1 d .
C52 C 0.0075(3) 0.7342(2) 0.1691(2) 0.0327(10) Uani 1 1 d .
H52 H 0.0562 0.7514 0.1644 0.039 Uiso 1 1 calc R
C51 C -0.0466(3) 0.7836(2) 0.1824(2) 0.0401(11) Uani 1 1 d .
H51 H -0.0341 0.8341 0.1866 0.048 Uiso 1 1 calc R
C50 C -0.1179(3) 0.7609(2) 0.1897(2) 0.0384(11) Uani 1 1 d .
H50 H -0.1548 0.795 0.1983 0.046 Uiso 1 1 calc R
C49 C -0.1346(3) 0.6874(2) 0.1843(2) 0.0354(10) Uani 1 1 d .
H49 H -0.1834 0.671 0.1893 0.042 Uiso 1 1 calc R
C54 C -0.0998(3) 0.3317(2) 0.1674(2) 0.0369(11) Uani 1 1 d .
H54A H -0.1207 0.3199 0.2029 0.055 Uiso 1 1 calc R
H54B H -0.0426 0.3166 0.1798 0.055 Uiso 1 1 calc R
H54C H -0.1368 0.3061 0.1175 0.055 Uiso 1 1 calc R
Pt8 Pt 0.106553(9) 0.124511(8) 0.073498(8) 0.02430(4) Uani 1 1 d .
Cl8 Cl 0.18398(7) 0.14400(6) 0.00209(6) 0.0394(3) Uani 1 1 d .
S8 S 0.10331(7) 0.24436(6) 0.09845(6) 0.0325(2) Uani 1 1 d .
O8 O 0.0629(2) 0.28011(17) 0.1456(2) 0.0613(10) Uani 1 1 d .
C111 C 0.2076(3) 0.2850(2) 0.1392(2) 0.0368(10) Uani 1 1 d .
H11A H 0.2069 0.338 0.1448 0.055 Uiso 1 1 calc R
H11B H 0.2368 0.267 0.1076 0.055 Uiso 1 1 calc R
H11C H 0.2371 0.2726 0.1878 0.055 Uiso 1 1 calc R
C112 C 0.0620(3) 0.2764(2) 0.0142(3) 0.0471(13) Uani 1 1 d .
H11D H 0.0017 0.2608 -0.012 0.071 Uiso 1 1 calc R
H11E H 0.0914 0.2564 -0.0166 0.071 Uiso 1 1 calc R
H11F H 0.0701 0.3297 0.0249 0.071 Uiso 1 1 calc R
N8 N 0.11666(19) 0.01365(17) 0.05671(16) 0.0253(7) Uani 1 1 d .
C103 C 0.0812(2) -0.0235(2) 0.0908(2) 0.0272(9) Uani 1 1 d .
C104 C 0.0354(2) 0.0213(2) 0.1275(2) 0.0263(9) Uani 1 1 d .
C109 C 0.0400(2) 0.0965(2) 0.1279(2) 0.0258(9) Uani 1 1 d .
C108 C -0.0026(2) 0.1400(2) 0.1633(2) 0.0333(10) Uani 1 1 d .
H108 H -0.0019 0.1907 0.1635 0.04 Uiso 1 1 calc R
C107 C -0.0459(3) 0.1111(3) 0.1981(2) 0.0404(11) Uani 1 1 d .
H107 H -0.0733 0.1423 0.2228 0.049 Uiso 1 1 calc R
C106 C -0.0497(3) 0.0370(3) 0.1975(2) 0.0403(11) Uani 1 1 d .
H106 H -0.0792 0.0174 0.2217 0.048 Uiso 1 1 calc R
C105 C -0.0100(3) -0.0075(2) 0.1613(2) 0.0365(11) Uani 1 1 d .
H105 H -0.0135 -0.0585 0.1593 0.044 Uiso 1 1 calc R
C102 C 0.0925(3) -0.0971(2) 0.0893(2) 0.0390(11) Uani 1 1 d .
H102 H 0.0678 -0.1234 0.113 0.047 Uiso 1 1 calc R
C101 C 0.1390(3) -0.1320(2) 0.0541(2) 0.0379(11) Uani 1 1 d .
H101 H 0.1473 -0.182 0.0543 0.045 Uiso 1 1 calc R
C100 C 0.1741(3) -0.0942(2) 0.0181(2) 0.0332(10) Uani 1 1 d .
C99 C 0.1607(2) -0.0213(2) 0.0211(2) 0.0299(9) Uani 1 1 d .
H99 H 0.1839 0.0056 -0.0032 0.036 Uiso 1 1 calc R
C110 C 0.2257(3) -0.1299(3) -0.0209(3) 0.0482(12) Uani 1 1 d .
H11G H 0.2629 -0.0927 -0.0245 0.072 Uiso 1 1 calc R
H11H H 0.1882 -0.1556 -0.0707 0.072 Uiso 1 1 calc R
H11I H 0.2597 -0.1647 0.0069 0.072 Uiso 1 1 calc R

loop_
_atom_site_aniso_label
_atom_site_aniso_U_11
_atom_site_aniso_U_22
_atom_site_aniso_U_33
_atom_site_aniso_U_23
_atom_site_aniso_U_13
_atom_site_aniso_U_12
Pt7 0.02288(8) 0.02252(8) 0.02355(8) 0.00570(6) 0.01198(6) 0.00091(6)
Cl7 0.0424(6) 0.0297(6) 0.0391(6) 0.0077(5) 0.0289(5) 0.0031(5)
S7 0.0289(5) 0.0242(5) 0.0335(6) 0.0086(4) 0.0169(5) 0.0009(4)
O40 0.055(2) 0.0357(18) 0.074(2) 0.0220(17) 0.0490(18) 0.0064(15)
C97 0.037(2) 0.024(2) 0.037(2) -0.0004(19) 0.007(2) -0.0094(19)
C98 0.031(2) 0.034(3) 0.033(2) 0.014(2) 0.0100(19) 0.0020(19)
N7 0.0216(17) 0.0264(19) 0.0264(18) 0.0078(15) 0.0078(15) 0.0038(14)
C89 0.023(2) 0.028(2) 0.022(2) 0.0076(18) 0.0006(17) 0.0029(17)
C90 0.024(2) 0.031(2) 0.020(2) 0.0053(17) 0.0058(17) 0.0055(17)
C95 0.0161(19) 0.037(2) 0.0183(19) 0.0021(17) 0.0044(16) 0.0025(17)
C94 0.031(2) 0.037(3) 0.032(2) 0.009(2) 0.0149(19) 0.0039(19)
C93 0.028(2) 0.051(3) 0.032(2) 0.005(2) 0.017(2) 0.005(2)
C92 0.026(2) 0.062(4) 0.029(2) -0.002(2) 0.010(2) 0.009(2)
C91 0.032(2) 0.038(3) 0.029(2) 0.002(2) 0.009(2) 0.010(2)
C88 0.042(3) 0.029(3) 0.036(2) 0.008(2) 0.013(2) 0.010(2)
C87 0.041(3) 0.024(2) 0.040(3) 0.011(2) 0.005(2) -0.002(2)
C86 0.034(2) 0.026(2) 0.035(2) 0.012(2) 0.008(2) -0.0004(19)
C85 0.030(2) 0.025(2) 0.026(2) 0.0038(18) 0.0098(18) -0.0019(18)
C96 0.051(3) 0.041(3) 0.052(3) 0.019(2) 0.024(2) -0.008(2)
Pt5 0.02303(8) 0.02200(8) 0.02921(8) 0.00718(7) 0.01021(7) 0.00376(6)
Cl5 0.0287(5) 0.0300(6) 0.0480(7) 0.0069(5) 0.0047(5) 0.0010(5)
S5 0.0302(6) 0.0293(6) 0.0571(7) 0.0198(5) 0.0214(5) 0.0104(5)
O5 0.0278(19) 0.079(3) 0.155(4) 0.084(3) 0.007(2) 0.0118(18)
C70 0.048(3) 0.035(3) 0.051(3) 0.019(2) 0.025(2) 0.010(2)
C69 0.179(7) 0.036(3) 0.093(5) 0.025(3) 0.107(5) 0.049(4)
N5 0.0331(19) 0.0262(19) 0.0255(18) 0.0088(15) 0.0149(16) 0.0078(15)
C61 0.041(2) 0.025(2) 0.030(2) 0.0073(18) 0.022(2) 0.0013(19)
C62 0.034(2) 0.034(3) 0.025(2) 0.0036(18) 0.0152(19) -0.0057(19)
C67 0.028(2) 0.035(3) 0.025(2) 0.0071(18) 0.0124(18) -0.0019(18)
C66 0.029(2) 0.046(3) 0.035(2) 0.014(2) 0.012(2) 0.001(2)
C65 0.027(2) 0.069(4) 0.036(3) 0.013(2) 0.010(2) 0.002(2)
C64 0.038(3) 0.065(4) 0.033(3) 0.001(2) 0.016(2) -0.017(3)
C63 0.051(3) 0.043(3) 0.043(3) 0.006(2) 0.022(2) -0.010(2)
C60 0.055(3) 0.028(3) 0.048(3) 0.006(2) 0.027(3) -0.005(2)
C59 0.069(3) 0.022(2) 0.053(3) 0.014(2) 0.038(3) 0.012(2)
C58 0.052(3) 0.030(3) 0.039(3) 0.015(2) 0.027(2) 0.018(2)
C57 0.037(2) 0.029(2) 0.032(2) 0.0098(19) 0.016(2) 0.0065(19)
C68 0.056(3) 0.045(3) 0.065(3) 0.022(3) 0.026(3) 0.028(3)
Pt2 0.02665(8) 0.02439(9) 0.02430(8) 0.00360(7) 0.00939(7) 0.00173(7)
Cl2 0.0513(7) 0.0313(6) 0.0794(9) 0.0169(6) 0.0445(7) 0.0063(5)
S2 0.0322(6) 0.0288(6) 0.0288(5) 0.0010(5) 0.0107(5) 0.0028(5)
O2 0.051(2) 0.0251(17) 0.053(2) 0.0094(15) 0.0158(16) 0.0073(14)
C28 0.037(3) 0.056(3) 0.024(2) 0.000(2) 0.011(2) 0.001(2)
C27 0.029(2) 0.044(3) 0.031(2) 0.002(2) 0.0100(19) 0.002(2)
N2 0.0245(18) 0.031(2) 0.0245(17) 0.0072(15) 0.0086(15) 0.0036(15)
C19 0.022(2) 0.053(3) 0.0143(19) 0.0044(19) 0.0056(17) 0.002(2)
C20 0.044(3) 0.030(2) 0.018(2) 0.0002(17) 0.0123(19) -0.009(2)
C25 0.047(3) 0.028(2) 0.018(2) 0.0000(17) 0.0102(19) -0.006(2)
C24 0.062(3) 0.036(3) 0.029(2) 0.006(2) 0.021(2) -0.001(2)
C23 0.093(4) 0.033(3) 0.036(3) 0.005(2) 0.029(3) -0.007(3)
C22 0.073(4) 0.039(3) 0.037(3) -0.004(2) 0.031(3) -0.021(3)
C21 0.054(3) 0.049(3) 0.029(2) 0.003(2) 0.018(2) -0.014(2)
C18 0.032(2) 0.054(3) 0.028(2) 0.010(2) 0.014(2) -0.001(2)
C17 0.034(2) 0.050(3) 0.031(2) 0.014(2) 0.015(2) 0.013(2)
C16 0.033(2) 0.043(3) 0.031(2) 0.016(2) 0.016(2) 0.012(2)
C15 0.034(2) 0.034(3) 0.026(2) 0.0100(19) 0.0117(19) 0.0013(19)
C26 0.059(3) 0.041(3) 0.072(4) 0.020(3) 0.043(3) 0.019(2)
Pt3 0.02152(8) 0.02448(9) 0.02445(8) 0.00630(6) 0.00843(6) 0.00385(6)
Cl3 0.0213(5) 0.0301(6) 0.0440(6) 0.0112(5) 0.0065(5) 0.0005(4)
S3 0.0222(5) 0.0293(6) 0.0308(5) 0.0076(5) 0.0094(4) -0.0008(4)
O3 0.0259(16) 0.0417(19) 0.062(2) 0.0133(16) 0.0116(15) -0.0083(14)
C42 0.043(3) 0.023(2) 0.028(2) 0.0025(18) 0.016(2) 0.0009(19)
C41 0.042(3) 0.037(3) 0.031(2) 0.013(2) 0.017(2) 0.001(2)
N3 0.040(2) 0.0211(18) 0.0243(18) 0.0041(15) 0.0148(16) 0.0052(16)
C33 0.044(3) 0.033(3) 0.021(2) 0.0071(19) 0.014(2) 0.014(2)
C34 0.037(2) 0.043(3) 0.021(2) 0.0069(19) 0.0132(19) 0.021(2)
C39 0.028(2) 0.039(3) 0.019(2) 0.0058(18) 0.0088(18) 0.0112(19)
C38 0.029(2) 0.054(3) 0.036(3) 0.010(2) 0.012(2) 0.009(2)
C37 0.031(3) 0.084(4) 0.033(3) 0.014(3) 0.014(2) 0.014(3)
C36 0.038(3) 0.096(5) 0.031(3) 0.019(3) 0.015(2) 0.039(3)
C35 0.055(3) 0.057(3) 0.032(3) 0.013(2) 0.020(2) 0.030(3)
C32 0.071(4) 0.032(3) 0.037(3) 0.015(2) 0.020(3) 0.027(3)
C31 0.088(4) 0.025(3) 0.035(3) 0.006(2) 0.029(3) 0.004(3)
C30 0.063(3) 0.028(3) 0.029(2) 0.003(2) 0.018(2) -0.003(2)
C29 0.043(3) 0.027(2) 0.027(2) 0.0053(19) 0.012(2) 0.003(2)
C40 0.074(4) 0.033(3) 0.048(3) 0.005(2) 0.018(3) -0.016(3)
Pt1 0.02125(8) 0.02219(8) 0.02181(8) 0.00316(6) 0.00873(6) -0.00063(6)
Cl1 0.0259(5) 0.0289(6) 0.0494(6) 0.0115(5) 0.0148(5) 0.0039(4)
S1 0.0256(5) 0.0289(6) 0.0271(5) 0.0026(4) 0.0115(4) -0.0027(4)
O1 0.0387(17) 0.0243(17) 0.064(2) 0.0050(15) 0.0242(16) -0.0036(13)
C14 0.030(2) 0.036(3) 0.031(2) 0.0042(19) 0.0178(19) 0.0011(19)
C13 0.025(2) 0.059(3) 0.024(2) 0.002(2) 0.0071(18) -0.007(2)
N1 0.0238(17) 0.0246(19) 0.0179(16) 0.0029(14) 0.0066(14) -0.0009(14)
C5 0.020(2) 0.027(2) 0.0190(19) 0.0056(17) 0.0055(16) 0.0032(17)
C4 0.020(2) 0.034(3) 0.032(2) 0.0072(19) 0.0084(18) 0.0063(18)
C3 0.023(2) 0.030(2) 0.032(2) 0.0031(19) 0.0085(18) -0.0040(18)
C2 0.026(2) 0.025(2) 0.020(2) -0.0009(17) 0.0083(17) -0.0015(17)
C1 0.027(2) 0.025(2) 0.023(2) 0.0040(17) 0.0083(17) 0.0024(17)
C12 0.031(2) 0.027(2) 0.050(3) 0.009(2) 0.017(2) 0.0028(19)
C6 0.029(2) 0.025(2) 0.0164(19) 0.0028(16) 0.0055(17) 0.0031(17)
C11 0.033(2) 0.023(2) 0.025(2) 0.0031(17) 0.0140(18) 0.0035(18)
C10 0.038(3) 0.029(3) 0.042(3) 0.002(2) 0.017(2) -0.003(2)
C9 0.047(3) 0.020(2) 0.058(3) 0.008(2) 0.021(2) 0.009(2)
C8 0.036(3) 0.027(3) 0.046(3) 0.007(2) 0.010(2) 0.009(2)
C7 0.027(2) 0.037(3) 0.033(2) 0.006(2) 0.0063(19) 0.0045(19)
Pt6 0.02309(8) 0.02625(9) 0.02787(8) 0.00517(7) 0.01161(7) 0.00109(6)
Cl6 0.0262(6) 0.0277(6) 0.0828(9) 0.0109(6) 0.0205(6) 0.0014(5)
S6 0.0301(6) 0.0295(6) 0.0348(6) 0.0111(5) 0.0160(5) 0.0062(4)
O6 0.0463(19) 0.0289(17) 0.056(2) 0.0148(15) 0.0236(16) 0.0097(14)
C83 0.037(3) 0.048(3) 0.048(3) 0.019(2) 0.024(2) 0.011(2)
C84 0.031(2) 0.053(3) 0.035(2) 0.011(2) 0.012(2) 0.006(2)
N6 0.0208(17) 0.034(2) 0.0217(17) 0.0031(15) 0.0085(14) 0.0004(15)
C75 0.024(2) 0.046(3) 0.019(2) 0.0037(19) 0.0089(17) -0.0023(19)
C76 0.033(2) 0.044(3) 0.019(2) 0.0026(19) 0.0093(18) -0.013(2)
C81 0.032(2) 0.029(2) 0.018(2) 0.0054(17) 0.0072(17) -0.0052(18)
C80 0.045(3) 0.035(3) 0.026(2) 0.010(2) 0.006(2) -0.002(2)
C79 0.054(3) 0.039(3) 0.035(3) 0.015(2) 0.000(2) -0.011(2)
C78 0.052(3) 0.052(3) 0.040(3) 0.017(2) 0.007(2) -0.027(3)
C77 0.034(3) 0.061(4) 0.030(2) 0.012(2) 0.010(2) -0.013(2)
C74 0.026(2) 0.059(3) 0.032(2) 0.008(2) 0.014(2) -0.002(2)
C73 0.022(2) 0.063(3) 0.034(2) 0.005(2) 0.013(2) 0.006(2)
C72 0.027(2) 0.042(3) 0.026(2) 0.002(2) 0.0086(18) 0.007(2)
C71 0.024(2) 0.039(3) 0.028(2) 0.0006(19) 0.0120(18) 0.0004(19)
C82 0.030(3) 0.053(3) 0.052(3) 0.009(3) 0.013(2) 0.013(2)
Pt4 0.02080(8) 0.02589(9) 0.02083(8) 0.00578(6) 0.00974(6) 0.00216(6)
Cl4 0.0322(6) 0.0280(6) 0.0490(6) 0.0039(5) 0.0243(5) 0.0026(4)
S4 0.0238(5) 0.0333(6) 0.0257(5) 0.0100(4) 0.0120(4) 0.0023(4)
O4 0.0399(17) 0.0288(17) 0.0505(18) 0.0181(14) 0.0241(15) 0.0058(13)
C56 0.027(2) 0.039(3) 0.031(2) 0.010(2) 0.0112(19) -0.0012(19)
C55 0.033(2) 0.060(3) 0.025(2) 0.010(2) 0.018(2) 0.002(2)
N4 0.0188(16) 0.0291(19) 0.0193(16) 0.0053(14) 0.0077(13) 0.0013(14)
C43 0.030(2) 0.030(2) 0.021(2) 0.0072(17) 0.0117(18) 0.0044(18)
C44 0.029(2) 0.030(2) 0.021(2) -0.0007(17) 0.0126(18) -0.0042(18)
C45 0.028(2) 0.040(3) 0.026(2) 0.0026(19) 0.0159(18) -0.0067(19)
C46 0.025(2) 0.039(3) 0.029(2) 0.0016(19) 0.0159(18) 0.0014(19)
C47 0.024(2) 0.031(2) 0.0183(19) 0.0023(17) 0.0092(17) 0.0024(17)
C48 0.025(2) 0.032(2) 0.0187(19) 0.0041(17) 0.0074(17) 0.0057(18)
C53 0.023(2) 0.029(2) 0.020(2) 0.0099(17) 0.0065(17) 0.0064(17)
C52 0.034(2) 0.034(3) 0.037(2) 0.014(2) 0.018(2) 0.005(2)
C51 0.054(3) 0.028(3) 0.048(3) 0.016(2) 0.027(2) 0.016(2)
C50 0.040(3) 0.039(3) 0.042(3) 0.013(2) 0.021(2) 0.019(2)
C49 0.029(2) 0.043(3) 0.036(2) 0.007(2) 0.015(2) 0.010(2)
C54 0.042(3) 0.033(3) 0.043(3) 0.005(2) 0.025(2) -0.004(2)
Pt8 0.02589(8) 0.02126(8) 0.02947(8) 0.00765(7) 0.01398(7) 0.00535(6)
Cl8 0.0543(7) 0.0332(6) 0.0479(7) 0.0129(5) 0.0364(6) 0.0103(5)
S8 0.0345(6) 0.0234(6) 0.0483(7) 0.0091(5) 0.0249(5) 0.0058(5)
O8 0.083(3) 0.0279(19) 0.110(3) 0.0082(19) 0.080(2) 0.0115(17)
C111 0.039(3) 0.030(3) 0.040(3) 0.007(2) 0.015(2) 0.000(2)
C112 0.044(3) 0.024(3) 0.057(3) 0.015(2) 0.000(2) 0.008(2)
N8 0.0280(18) 0.0221(18) 0.0226(17) 0.0047(14) 0.0067(15) 0.0058(14)
C103 0.028(2) 0.024(2) 0.024(2) 0.0065(17) 0.0043(18) 0.0009(17)
C104 0.022(2) 0.026(2) 0.027(2) 0.0054(18) 0.0072(17) -0.0018(17)
C109 0.021(2) 0.028(2) 0.026(2) 0.0085(18) 0.0055(17) 0.0017(17)
C108 0.031(2) 0.030(2) 0.046(3) 0.009(2) 0.023(2) 0.0067(19)
C107 0.032(2) 0.049(3) 0.047(3) 0.009(2) 0.023(2) 0.004(2)
C106 0.032(2) 0.052(3) 0.041(3) 0.012(2) 0.018(2) -0.004(2)
C105 0.032(2) 0.035(3) 0.037(2) 0.010(2) 0.008(2) -0.007(2)
C102 0.048(3) 0.028(3) 0.041(3) 0.013(2) 0.016(2) -0.002(2)
C101 0.042(3) 0.020(2) 0.045(3) 0.006(2) 0.011(2) 0.007(2)
C100 0.036(2) 0.026(2) 0.030(2) 0.0011(19) 0.007(2) 0.0072(19)
C99 0.031(2) 0.028(2) 0.028(2) 0.0049(18) 0.0091(19) 0.0079(18)
C110 0.056(3) 0.039(3) 0.049(3) 0.004(2) 0.023(3) 0.018(2)

loop_
_atom_type_symbol
_atom_type_description
_atom_type_scat_dispersion_real
_atom_type_scat_dispersion_imag
_atom_type_scat_source
C C 0.0033 0.0016 'International Tables Vol C Tables 4.2.6.8 and 6.1.1.4'
H H 0 0 'International Tables Vol C Tables 4.2.6.8 and 6.1.1.4'
N N 0.0061 0.0033 'International Tables Vol C Tables 4.2.6.8 and 6.1.1.4'
O O 0.0106 0.006 'International Tables Vol C Tables 4.2.6.8 and 6.1.1.4'
S S 0.1246 0.1234 'International Tables Vol C Tables 4.2.6.8 and 6.1.1.4'
Cl Cl 0.1484 0.1585 'International Tables Vol C Tables 4.2.6.8 and 6.1.1.4'
Pt Pt -1.7033 8.3905 'International Tables Vol C Tables 4.2.6.8 and 6.1.1.4'

loop_
_geom_angle_atom_site_label_1
_geom_angle_atom_site_label_2
_geom_angle_atom_site_label_3
_geom_angle
C95 Pt7 N7 80.67(14)
C95 Pt7 S7 98.86(12)
N7 Pt7 S7 177.36(9)
C95 Pt7 Cl7 173.40(11)
N7 Pt7 Cl7 92.73(9)
S7 Pt7 Cl7 87.72(4)
O40 S7 C98 107.61(19)
O40 S7 C97 105.9(2)
C98 S7 C97 101.1(2)
O40 S7 Pt7 122.12(13)
C98 S7 Pt7 107.32(14)
C97 S7 Pt7 110.76(14)
S7 C97 H97A 109.5
S7 C97 H97B 109.5
H97A C97 H97B 109.5
S7 C97 H97C 109.5
H97A C97 H97C 109.5
H97B C97 H97C 109.5
S7 C98 H98A 109.5
S7 C98 H98B 109.5
H98A C98 H98B 109.5
S7 C98 H98C 109.5
H98A C98 H98C 109.5
H98B C98 H98C 109.5
C85 N7 C89 120.4(3)
C85 N7 Pt7 124.5(3)
C89 N7 Pt7 115.0(2)
N7 C89 C88 119.4(4)
N7 C89 C90 114.7(3)
C88 C89 C90 125.9(4)
C91 C90 C95 121.0(4)
C91 C90 C89 123.0(4)
C95 C90 C89 116.0(3)
C94 C95 C90 117.3(4)
C94 C95 Pt7 129.2(3)
C90 C95 Pt7 113.6(3)
C93 C94 C95 121.1(4)
C93 C94 H94 119.4
C95 C94 H94 119.4
C92 C93 C94 121.1(4)
C92 C93 H93 119.4
C94 C93 H93 119.4
C93 C92 C91 119.3(4)
C93 C92 H92 120.3
C91 C92 H92 120.3
C92 C91 C90 120.1(4)
C92 C91 H91 120
C90 C91 H91 120
C87 C88 C89 120.2(4)
C87 C88 H88 119.9
C89 C88 H88 119.9
C88 C87 C86 120.2(4)
C88 C87 H87 119.9
C86 C87 H87 119.9
C87 C86 C85 117.2(4)
C87 C86 C96 122.1(4)
C85 C86 C96 120.7(4)
N7 C85 C86 122.6(4)
N7 C85 H85 118.7
C86 C85 H85 118.7
C86 C96 H96A 109.5
C86 C96 H96B 109.5
H96A C96 H96B 109.5
C86 C96 H96C 109.5
H96A C96 H96C 109.5
H96B C96 H96C 109.5
C67 Pt5 N5 80.64(15)
C67 Pt5 S5 98.06(12)
N5 Pt5 S5 174.43(9)
C67 Pt5 Cl5 173.11(11)
N5 Pt5 Cl5 93.16(9)
S5 Pt5 Cl5 88.39(4)
O5 S5 C69 110.0(3)
O5 S5 C70 104.2(2)
C69 S5 C70 100.2(3)
O5 S5 Pt5 121.17(16)
C69 S5 Pt5 109.25(18)
C70 S5 Pt5 109.83(15)
S5 C70 H70A 109.5
S5 C70 H70B 109.5
H70A C70 H70B 109.5
S5 C70 H70C 109.5
H70A C70 H70C 109.5
H70B C70 H70C 109.5
S5 C69 H69A 109.5
S5 C69 H69B 109.5
H69A C69 H69B 109.5
S5 C69 H69C 109.5
H69A C69 H69C 109.5
H69B C69 H69C 109.5
C57 N5 C61 119.6(3)
C57 N5 Pt5 125.2(3)
C61 N5 Pt5 114.9(3)
N5 C61 C60 119.3(4)
N5 C61 C62 114.0(3)
C60 C61 C62 126.7(4)
C63 C62 C67 120.8(4)
C63 C62 C61 123.0(4)
C67 C62 C61 116.2(3)
C66 C67 C62 117.1(4)
C66 C67 Pt5 129.0(3)
C62 C67 Pt5 113.8(3)
C65 C66 C67 121.7(4)
C65 C66 H66 119.2
C67 C66 H66 119.2
C64 C65 C66 120.1(4)
C64 C65 H65 120
C66 C65 H65 120
C63 C64 C65 119.7(4)
C63 C64 H64 120.1
C65 C64 H64 120.1
C64 C63 C62 120.5(5)
C64 C63 H63 119.7
C62 C63 H63 119.7
C59 C60 C61 120.3(4)
C59 C60 H60 119.8
C61 C60 H60 119.8
C60 C59 C58 120.3(4)
C60 C59 H59 119.8
C58 C59 H59 119.8
C59 C58 C57 116.7(4)
C59 C58 C68 122.1(4)
C57 C58 C68 121.2(4)
N5 C57 C58 123.8(4)
N5 C57 H57 118.1
C58 C57 H57 118.1
C58 C68 H68A 109.5
C58 C68 H68B 109.5
H68A C68 H68B 109.5
C58 C68 H68C 109.5
H68A C68 H68C 109.5
H68B C68 H68C 109.5
C25 Pt2 N2 80.67(16)
C25 Pt2 S2 99.20(13)
N2 Pt2 S2 174.32(9)
C25 Pt2 Cl2 172.37(14)
N2 Pt2 Cl2 91.98(9)
S2 Pt2 Cl2 87.91(4)
O2 S2 C28 108.0(2)
O2 S2 C27 106.6(2)
C28 S2 C27 101.2(2)
O2 S2 Pt2 121.06(14)
C28 S2 Pt2 106.06(16)
C27 S2 Pt2 112.03(15)
S2 C28 H28A 109.5
S2 C28 H28B 109.5
H28A C28 H28B 109.5
S2 C28 H28C 109.5
H28A C28 H28C 109.5
H28B C28 H28C 109.5
S2 C27 H27A 109.5
S2 C27 H27B 109.5
H27A C27 H27B 109.5
S2 C27 H27C 109.5
H27A C27 H27C 109.5
H27B C27 H27C 109.5
C15 N2 C19 119.1(4)
C15 N2 Pt2 126.9(3)
C19 N2 Pt2 114.0(3)
N2 C19 C18 119.7(4)
N2 C19 C20 113.1(3)
C18 C19 C20 127.0(4)
C25 C20 C21 121.6(4)
C25 C20 C19 116.3(3)
C21 C20 C19 121.9(4)
C20 C25 C24 117.5(4)
C20 C25 Pt2 113.4(3)
C24 C25 Pt2 129.1(3)
C23 C24 C25 119.7(5)
C23 C24 H24 120.1
C25 C24 H24 120.1
C22 C23 C24 121.6(5)
C22 C23 H23 119.2
C24 C23 H23 119.2
C21 C22 C23 118.9(4)
C21 C22 H22 120.6
C23 C22 H22 120.6
C22 C21 C20 120.5(5)
C22 C21 H21 119.8
C20 C21 H21 119.8
C17 C18 C19 119.9(4)
C17 C18 H18 120
C19 C18 H18 120
C18 C17 C16 121.2(4)
C18 C17 H17 119.4
C16 C17 H17 119.4
C17 C16 C15 116.2(4)
C17 C16 C26 123.3(4)
C15 C16 C26 120.5(4)
N2 C15 C16 123.5(4)
N2 C15 H15 118.2
C16 C15 H15 118.2
C16 C26 H26A 109.5
C16 C26 H26B 109.5
H26A C26 H26B 109.5
C16 C26 H26C 109.5
H26A C26 H26C 109.5
H26B C26 H26C 109.5
C39 Pt3 N3 80.77(15)
C39 Pt3 S3 98.73(12)
N3 Pt3 S3 178.52(9)
C39 Pt3 Cl3 173.60(12)
N3 Pt3 Cl3 92.84(10)
S3 Pt3 Cl3 87.65(4)
O3 S3 C42 107.2(2)
O3 S3 C41 105.45(19)
C42 S3 C41 101.8(2)
O3 S3 Pt3 122.64(13)
C42 S3 Pt3 107.65(14)
C41 S3 Pt3 110.08(15)
S3 C42 H42A 109.5
S3 C42 H42B 109.5
H42A C42 H42B 109.5
S3 C42 H42C 109.5
H42A C42 H42C 109.5
H42B C42 H42C 109.5
S3 C41 H41A 109.5
S3 C41 H41B 109.5
H41A C41 H41B 109.5
S3 C41 H41C 109.5
H41A C41 H41C 109.5
H41B C41 H41C 109.5
C29 N3 C33 119.9(4)
C29 N3 Pt3 125.1(3)
C33 N3 Pt3 115.0(3)
N3 C33 C32 119.2(4)
N3 C33 C34 114.0(4)
C32 C33 C34 126.9(4)
C35 C34 C39 120.5(4)
C35 C34 C33 122.6(4)
C39 C34 C33 116.8(4)
C38 C39 C34 117.1(4)
C38 C39 Pt3 129.5(3)
C34 C39 Pt3 113.3(3)
C37 C38 C39 121.8(5)
C37 C38 H38 119.1
C39 C38 H38 119.1
C36 C37 C38 120.1(5)
C36 C37 H37 120
C38 C37 H37 120
C35 C36 C37 120.0(4)
C35 C36 H36 120
C37 C36 H36 120
C36 C35 C34 120.4(5)
C36 C35 H35 119.8
C34 C35 H35 119.8
C31 C32 C33 120.4(4)
C31 C32 H32 119.8
C33 C32 H32 119.8
C32 C31 C30 120.1(4)
C32 C31 H31 119.9
C30 C31 H31 119.9
C29 C30 C31 117.2(4)
C29 C30 C40 121.0(4)
C31 C30 C40 121.8(4)
N3 C29 C30 123.2(4)
N3 C29 H29 118.4
C30 C29 H29 118.4
C30 C40 H40A 109.5
C30 C40 H40B 109.5
H40A C40 H40B 109.5
C30 C40 H40C 109.5
H40A C40 H40C 109.5
H40B C40 H40C 109.5
C11 Pt1 N1 80.59(14)
C11 Pt1 S1 99.55(11)
N1 Pt1 S1 176.47(8)
C11 Pt1 Cl1 173.02(11)
N1 Pt1 Cl1 92.61(9)
S1 Pt1 Cl1 87.14(4)
O1 S1 C14 106.33(19)
O1 S1 C13 107.7(2)
C14 S1 C13 100.7(2)
O1 S1 Pt1 121.93(12)
C14 S1 Pt1 111.03(14)
C13 S1 Pt1 107.04(14)
S1 C14 H14A 109.5
S1 C14 H14B 109.5
H14A C14 H14B 109.5
S1 C14 H14C 109.5
H14A C14 H14C 109.5
H14B C14 H14C 109.5
S1 C13 H13A 109.5
S1 C13 H13B 109.5
H13A C13 H13B 109.5
S1 C13 H13C 109.5
H13A C13 H13C 109.5
H13B C13 H13C 109.5
C1 N1 C5 119.9(3)
C1 N1 Pt1 125.4(3)
C5 N1 Pt1 114.6(2)
N1 C5 C4 119.0(3)
N1 C5 C6 114.3(3)
C4 C5 C6 126.6(4)
C3 C4 C5 120.4(4)
C3 C4 H4 119.8
C5 C4 H4 119.8
C4 C3 C2 120.8(4)
C4 C3 H3 119.6
C2 C3 H3 119.6
C3 C2 C1 116.7(4)
C3 C2 C12 122.8(3)
C1 C2 C12 120.4(4)
N1 C1 C2 123.1(4)
N1 C1 H1 118.4
C2 C1 H1 118.4
C2 C12 H12A 109.5
C2 C12 H12B 109.5
H12A C12 H12B 109.5
C2 C12 H12C 109.5
H12A C12 H12C 109.5
H12B C12 H12C 109.5
C7 C6 C11 122.1(4)
C7 C6 C5 121.9(4)
C11 C6 C5 116.0(3)
C10 C11 C6 116.1(4)
C10 C11 Pt1 129.7(3)
C6 C11 Pt1 114.2(3)
C9 C10 C11 121.4(4)
C9 C10 H10 119.3
C11 C10 H10 119.3
C8 C9 C10 121.3(4)
C8 C9 H9 119.3
C10 C9 H9 119.3
C7 C8 C9 118.9(4)
C7 C8 H8 120.5
C9 C8 H8 120.5
C8 C7 C6 120.0(4)
C8 C7 H7 120
C6 C7 H7 120
C81 Pt6 N6 80.45(15)
C81 Pt6 S6 99.17(12)
N6 Pt6 S6 176.04(9)
C81 Pt6 Cl6 172.72(12)
N6 Pt6 Cl6 92.38(9)
S6 Pt6 Cl6 87.89(4)
O6 S6 C84 107.6(2)
O6 S6 C83 106.2(2)
C84 S6 C83 101.3(2)
O6 S6 Pt6 121.13(13)
C84 S6 Pt6 107.36(16)
C83 S6 Pt6 111.34(15)
S6 C83 H83A 109.5
S6 C83 H83B 109.5
H83A C83 H83B 109.5
S6 C83 H83C 109.5
H83A C83 H83C 109.5
H83B C83 H83C 109.5
S6 C84 H84A 109.5
S6 C84 H84B 109.5
H84A C84 H84B 109.5
S6 C84 H84C 109.5
H84A C84 H84C 109.5
H84B C84 H84C 109.5
C71 N6 C75 119.9(3)
C71 N6 Pt6 125.6(3)
C75 N6 Pt6 114.5(3)
N6 C75 C74 118.8(4)
N6 C75 C76 114.3(3)
C74 C75 C76 126.8(4)
C77 C76 C81 121.3(4)
C77 C76 C75 122.7(4)
C81 C76 C75 115.7(3)
C80 C81 C76 117.3(4)
C80 C81 Pt6 129.2(3)
C76 C81 Pt6 113.5(3)
C79 C80 C81 120.9(5)
C79 C80 H80 119.5
C81 C80 H80 119.5
C78 C79 C80 120.7(5)
C78 C79 H79 119.6
C80 C79 H79 119.6
C77 C78 C79 119.8(4)
C77 C78 H78 120.1
C79 C78 H78 120.1
C78 C77 C76 119.7(5)
C78 C77 H77 120.2
C76 C77 H77 120.2
C73 C74 C75 120.4(4)
C73 C74 H74 119.8
C75 C74 H74 119.8
C74 C73 C72 120.9(4)
C74 C73 H73 119.6
C72 C73 H73 119.6
C71 C72 C73 116.1(4)
C71 C72 C82 121.2(4)
C73 C72 C82 122.8(4)
N6 C71 C72 123.8(4)
N6 C71 H71 118.1
C72 C71 H71 118.1
C72 C82 H82A 109.5
C72 C82 H82B 109.5
H82A C82 H82B 109.5
C72 C82 H82C 109.5
H82A C82 H82C 109.5
H82B C82 H82C 109.5
C53 Pt4 N4 80.69(14)
C53 Pt4 S4 99.32(11)
N4 Pt4 S4 175.71(8)
C53 Pt4 Cl4 172.64(11)
N4 Pt4 Cl4 92.41(9)
S4 Pt4 Cl4 87.37(4)
O4 S4 C56 107.01(18)
O4 S4 C55 107.63(19)
C56 S4 C55 101.1(2)
O4 S4 Pt4 121.32(12)
C56 S4 Pt4 111.14(13)
C55 S4 Pt4 106.77(14)
S4 C56 H56A 109.5
S4 C56 H56B 109.5
H56A C56 H56B 109.5
S4 C56 H56C 109.5
H56A C56 H56C 109.5
H56B C56 H56C 109.5
S4 C55 H55A 109.5
S4 C55 H55B 109.5
H55A C55 H55B 109.5
S4 C55 H55C 109.5
H55A C55 H55C 109.5
H55B C55 H55C 109.5
C43 N4 C47 119.7(3)
C43 N4 Pt4 125.4(3)
C47 N4 Pt4 114.6(2)
N4 C43 C44 123.0(4)
N4 C43 H43 118.5
C44 C43 H43 118.5
C43 C44 C45 117.1(4)
C43 C44 C54 120.5(4)
C45 C44 C54 122.4(3)
C46 C45 C44 120.5(4)
C46 C45 H45 119.8
C44 C45 H45 119.8
C45 C46 C47 120.2(4)
C45 C46 H46 119.9
C47 C46 H46 119.9
N4 C47 C46 119.5(4)
N4 C47 C48 114.4(3)
C46 C47 C48 126.1(4)
C49 C48 C53 121.1(4)
C49 C48 C47 122.9(4)
C53 C48 C47 115.9(3)
C52 C53 C48 117.0(4)
C52 C53 Pt4 129.6(3)
C48 C53 Pt4 113.4(3)
C51 C52 C53 120.9(4)
C51 C52 H52 119.6
C53 C52 H52 119.6
C50 C51 C52 121.4(4)
C50 C51 H51 119.3
C52 C51 H51 119.3
C49 C50 C51 118.6(4)
C49 C50 H50 120.7
C51 C50 H50 120.7
C50 C49 C48 120.9(4)
C50 C49 H49 119.5
C48 C49 H49 119.5
C44 C54 H54A 109.5
C44 C54 H54B 109.5
H54A C54 H54B 109.5
C44 C54 H54C 109.5
H54A C54 H54C 109.5
H54B C54 H54C 109.5
C109 Pt8 N8 80.91(14)
C109 Pt8 S8 98.96(12)
N8 Pt8 S8 176.20(9)
C109 Pt8 Cl8 173.65(12)
N8 Pt8 Cl8 93.02(9)
S8 Pt8 Cl8 87.21(4)
O8 S8 C111 105.2(2)
O8 S8 C112 107.9(2)
C111 S8 C112 101.5(2)
O8 S8 Pt8 122.40(13)
C111 S8 Pt8 108.63(15)
C112 S8 Pt8 109.12(16)
S8 C111 H11A 109.5
S8 C111 H11B 109.5
H11A C111 H11B 109.5
S8 C111 H11C 109.5
H11A C111 H11C 109.5
H11B C111 H11C 109.5
S8 C112 H11D 109.5
S8 C112 H11E 109.5
H11D C112 H11E 109.5
S8 C112 H11F 109.5
H11D C112 H11F 109.5
H11E C112 H11F 109.5
C99 N8 C103 119.8(3)
C99 N8 Pt8 124.9(3)
C103 N8 Pt8 115.0(3)
N8 C103 C102 119.2(4)
N8 C103 C104 113.9(3)
C102 C103 C104 126.8(4)
C105 C104 C109 120.9(4)
C105 C104 C103 122.7(4)
C109 C104 C103 116.4(3)
C108 C109 C104 117.0(3)
C108 C109 Pt8 129.4(3)
C104 C109 Pt8 113.5(3)
C107 C108 C109 121.6(4)
C107 C108 H108 119.2
C109 C108 H108 119.2
C108 C107 C106 120.7(4)
C108 C107 H107 119.7
C106 C107 H107 119.7
C105 C106 C107 118.9(4)
C105 C106 H106 120.5
C107 C106 H106 120.5
C106 C105 C104 120.8(4)
C106 C105 H105 119.6
C104 C105 H105 119.6
C101 C102 C103 120.6(4)
C101 C102 H102 119.7
C103 C102 H102 119.7
C102 C101 C100 120.1(4)
C102 C101 H101 120
C100 C101 H101 120
C99 C100 C101 116.9(4)
C99 C100 C110 121.0(4)
C101 C100 C110 122.1(4)
N8 C99 C100 123.3(4)
N8 C99 H99 118.3
C100 C99 H99 118.3
C100 C110 H11G 109.5
C100 C110 H11H 109.5
H11G C110 H11H 109.5
C100 C110 H11I 109.5
H11G C110 H11I 109.5
H11H C110 H11I 109.5

loop_
_geom_bond_atom_site_label_1
_geom_bond_atom_site_label_2
_geom_bond_distance
Pt7 C95 2.013(4)
Pt7 N7 2.068(3)
Pt7 S7 2.2219(10)
Pt7 Cl7 2.4054(10)
S7 O40 1.462(3)
S7 C98 1.766(4)
S7 C97 1.769(4)
C97 H97A 0.98
C97 H97B 0.98
C97 H97C 0.98
C98 H98A 0.98
C98 H98B 0.98
C98 H98C 0.98
N7 C85 1.341(5)
N7 C89 1.344(5)
C89 C88 1.397(6)
C89 C90 1.461(5)
C90 C91 1.398(6)
C90 C95 1.410(5)
C95 C94 1.390(5)
C94 C93 1.386(6)
C94 H94 0.95
C93 C92 1.376(6)
C93 H93 0.95
C92 C91 1.379(6)
C92 H92 0.95
C91 H91 0.95
C88 C87 1.373(6)
C88 H88 0.95
C87 C86 1.384(6)
C87 H87 0.95
C86 C85 1.388(5)
C86 C96 1.508(6)
C85 H85 0.95
C96 H96A 0.98
C96 H96B 0.98
C96 H96C 0.98
Pt5 C67 2.005(4)
Pt5 N5 2.061(3)
Pt5 S5 2.2113(11)
Pt5 Cl5 2.3999(10)
S5 O5 1.461(3)
S5 C69 1.759(6)
S5 C70 1.760(4)
C70 H70A 0.98
C70 H70B 0.98
C70 H70C 0.98
C69 H69A 0.98
C69 H69B 0.98
C69 H69C 0.98
N5 C57 1.334(5)
N5 C61 1.358(5)
C61 C60 1.391(6)
C61 C62 1.455(6)
C62 C63 1.391(6)
C62 C67 1.407(6)
C67 C66 1.393(6)
C66 C65 1.386(6)
C66 H66 0.95
C65 C64 1.379(7)
C65 H65 0.95
C64 C63 1.373(7)
C64 H64 0.95
C63 H63 0.95
C60 C59 1.374(6)
C60 H60 0.95
C59 C58 1.381(6)
C59 H59 0.95
C58 C57 1.384(6)
C58 C68 1.504(6)
C57 H57 0.95
C68 H68A 0.98
C68 H68B 0.98
C68 H68C 0.98
Pt2 C25 1.994(4)
Pt2 N2 2.048(3)
Pt2 S2 2.2194(11)
Pt2 Cl2 2.4043(11)
S2 O2 1.467(3)
S2 C28 1.778(4)
S2 C27 1.780(4)
C28 H28A 0.98
C28 H28B 0.98
C28 H28C 0.98
C27 H27A 0.98
C27 H27B 0.98
C27 H27C 0.98
N2 C15 1.338(5)
N2 C19 1.375(5)
C19 C18 1.381(6)
C19 C20 1.462(6)
C20 C25 1.391(6)
C20 C21 1.409(6)
C25 C24 1.405(6)
C24 C23 1.395(6)
C24 H24 0.95
C23 C22 1.394(7)
C23 H23 0.95
C22 C21 1.351(7)
C22 H22 0.95
C21 H21 0.95
C18 C17 1.370(6)
C18 H18 0.95
C17 C16 1.385(6)
C17 H17 0.95
C16 C15 1.395(6)
C16 C26 1.488(6)
C15 H15 0.95
C26 H26A 0.98
C26 H26B 0.98
C26 H26C 0.98
Pt3 C39 2.009(4)
Pt3 N3 2.066(3)
Pt3 S3 2.2214(10)
Pt3 Cl3 2.4089(10)
S3 O3 1.470(3)
S3 C42 1.771(4)
S3 C41 1.779(4)
C42 H42A 0.98
C42 H42B 0.98
C42 H42C 0.98
C41 H41A 0.98
C41 H41B 0.98
C41 H41C 0.98
N3 C29 1.347(5)
N3 C33 1.357(5)
C33 C32 1.384(6)
C33 C34 1.454(6)
C34 C35 1.398(6)
C34 C39 1.409(6)
C39 C38 1.389(6)
C38 C37 1.386(6)
C38 H38 0.95
C37 C36 1.372(7)
C37 H37 0.95
C36 C35 1.371(7)
C36 H36 0.95
C35 H35 0.95
C32 C31 1.380(7)
C32 H32 0.95
C31 C30 1.383(7)
C31 H31 0.95
C30 C29 1.374(6)
C30 C40 1.504(6)
C29 H29 0.95
C40 H40A 0.98
C40 H40B 0.98
C40 H40C 0.98
Pt1 C11 2.005(4)
Pt1 N1 2.061(3)
Pt1 S1 2.2177(10)
Pt1 Cl1 2.4048(10)
S1 O1 1.473(3)
S1 C14 1.775(4)
S1 C13 1.778(4)
C14 H14A 0.98
C14 H14B 0.98
C14 H14C 0.98
C13 H13A 0.98
C13 H13B 0.98
C13 H13C 0.98
N1 C1 1.341(5)
N1 C5 1.367(5)
C5 C4 1.392(5)
C5 C6 1.450(5)
C4 C3 1.374(5)
C4 H4 0.95
C3 C2 1.380(5)
C3 H3 0.95
C2 C1 1.396(5)
C2 C12 1.496(5)
C1 H1 0.95
C12 H12A 0.98
C12 H12B 0.98
C12 H12C 0.98
C6 C7 1.396(5)
C6 C11 1.404(5)
C11 C10 1.394(6)
C10 C9 1.387(6)
C10 H10 0.95
C9 C8 1.375(6)
C9 H9 0.95
C8 C7 1.373(6)
C8 H8 0.95
C7 H7 0.95
Pt6 C81 2.009(4)
Pt6 N6 2.054(3)
Pt6 S6 2.2174(11)
Pt6 Cl6 2.3950(11)
S6 O6 1.472(3)
S6 C84 1.773(4)
S6 C83 1.780(4)
C83 H83A 0.98
C83 H83B 0.98
C83 H83C 0.98
C84 H84A 0.98
C84 H84B 0.98
C84 H84C 0.98
N6 C71 1.338(5)
N6 C75 1.365(5)
C75 C74 1.392(6)
C75 C76 1.455(6)
C76 C77 1.400(5)
C76 C81 1.403(6)
C81 C80 1.395(6)
C80 C79 1.387(6)
C80 H80 0.95
C79 C78 1.379(7)
C79 H79 0.95
C78 C77 1.372(7)
C78 H78 0.95
C77 H77 0.95
C74 C73 1.367(6)
C74 H74 0.95
C73 C72 1.394(6)
C73 H73 0.95
C72 C71 1.380(5)
C72 C82 1.488(6)
C71 H71 0.95
C82 H82A 0.98
C82 H82B 0.98
C82 H82C 0.98
Pt4 C53 2.014(4)
Pt4 N4 2.061(3)
Pt4 S4 2.2203(9)
Pt4 Cl4 2.3982(11)
S4 O4 1.465(3)
S4 C56 1.773(4)
S4 C55 1.782(4)
C56 H56A 0.98
C56 H56B 0.98
C56 H56C 0.98
C55 H55A 0.98
C55 H55B 0.98
C55 H55C 0.98
N4 C43 1.345(5)
N4 C47 1.359(5)
C43 C44 1.386(5)
C43 H43 0.95
C44 C45 1.386(6)
C44 C54 1.493(6)
C45 C46 1.370(6)
C45 H45 0.95
C46 C47 1.391(5)
C46 H46 0.95
C47 C48 1.459(5)
C48 C49 1.387(5)
C48 C53 1.412(5)
C53 C52 1.399(5)
C52 C51 1.390(6)
C52 H52 0.95
C51 C50 1.381(6)
C51 H51 0.95
C50 C49 1.381(6)
C50 H50 0.95
C49 H49 0.95
C54 H54A 0.98
C54 H54B 0.98
C54 H54C 0.98
Pt8 C109 2.008(4)
Pt8 N8 2.063(3)
Pt8 S8 2.2163(11)
Pt8 Cl8 2.3993(10)
S8 O8 1.467(3)
S8 C111 1.764(4)
S8 C112 1.777(4)
C111 H11A 0.98
C111 H11B 0.98
C111 H11C 0.98
C112 H11D 0.98
C112 H11E 0.98
C112 H11F 0.98
N8 C99 1.343(5)
N8 C103 1.358(5)
C103 C102 1.392(6)
C103 C104 1.463(6)
C104 C105 1.392(5)
C104 C109 1.409(5)
C109 C108 1.393(5)
C108 C107 1.382(5)
C108 H108 0.95
C107 C106 1.387(6)
C107 H107 0.95
C106 C105 1.377(6)
C106 H106 0.95
C105 H105 0.95
C102 C101 1.371(6)
C102 H102 0.95
C101 C100 1.392(6)
C101 H101 0.95
C100 C99 1.382(6)
C100 C110 1.501(6)
C99 H99 0.95
C110 H11G 0.98
C110 H11H 0.98
C110 H11I 0.98
